data_7020485
loop_
_publ_author_name
'Piromjitpong, Parichat'
'Ratanapanee, Passachon'
'Thumrongpatanaraks, Wipavee'
'Kongsaeree, Palangpon'
'Phomphrai, Khamphee'

_publ_section_title
;
 Synthesis of cyclic polylactide catalysed by
 bis(salicylaldiminato)tin(ii) complexes.
;
_journal_issue 41
_journal_name_full 'Dalton transactions (Cambridge, England : 2003)'
_journal_page_first 12704
_journal_page_last 12710
_journal_paper_doi 10.1039/c2dt31678a
_journal_volume 41
_journal_year 2012
_chemical_absolute_configuration unk
_chemical_compound_source Synthesis
_chemical_formula_moiety 'C38 H44 N2 O2 Sn'
_chemical_formula_sum 'C38 H44 N2 O2 Sn'
_chemical_formula_weight 679.472
_space_group_IT_number 15
_symmetry_cell_setting monoclinic
_symmetry_Int_Tables_number 15
_symmetry_space_group_name_Hall '-C 2yc'
_symmetry_space_group_name_H-M 'C 1 2/c 1'
_atom_sites_solution_hydrogens geom
_atom_sites_solution_primary direct
_atom_sites_solution_secondary difmap
_cell_angle_alpha 90.00
_cell_angle_beta 90.977(2)
_cell_angle_gamma 90.00
_cell_formula_units_Z 4
_cell_length_a 8.8207(4)
_cell_length_b 17.2625(5)
_cell_length_c 23.1793(10)
_cell_measurement_reflns_used 3353
_cell_measurement_temperature 150
_cell_measurement_theta_max 28.700
_cell_measurement_theta_min 0.998
_cell_volume 3528.9(2)
_computing_cell_refinement 'HKL Scalepack (Otwinowski & Minor 1997)'
_computing_data_collection KappaCCD
_computing_data_reduction 'Denzo and Scalepak (Otwinowski & Minor, 1997)'
_computing_structure_refinement 'SHELXL-97 (Sheldrick, 1997)'
_computing_structure_solution 'SIR97(Cascarano al.,Acta Cryst.,1996,A52,C-79)'
_diffrn_ambient_temperature 150(2)
_diffrn_measured_fraction_theta_full 0.960
_diffrn_measured_fraction_theta_max 0.960
_diffrn_measurement_device KappaCCD
_diffrn_measurement_method CCD
_diffrn_orient_matrix_type X=UH
_diffrn_orient_matrix_UB_11 0.02415
_diffrn_orient_matrix_UB_12 0.11054
_diffrn_orient_matrix_UB_13 0.00732
_diffrn_orient_matrix_UB_21 0.00195
_diffrn_orient_matrix_UB_22 0.00340
_diffrn_orient_matrix_UB_23 -0.05780
_diffrn_orient_matrix_UB_31 -0.04197
_diffrn_orient_matrix_UB_32 0.00998
_diffrn_orient_matrix_UB_33 -0.00083
_diffrn_radiation_probe x-ray
_diffrn_radiation_type ' MoK\a'
_diffrn_radiation_wavelength_id all
_diffrn_reflns_limit_h_max 11
_diffrn_reflns_limit_h_min -11
_diffrn_reflns_limit_k_max 23
_diffrn_reflns_limit_k_min -18
_diffrn_reflns_limit_l_max 31
_diffrn_reflns_limit_l_min -31
_diffrn_reflns_number 7069
_diffrn_reflns_theta_full 28.71
_diffrn_reflns_theta_max 28.71
_diffrn_reflns_theta_min 1.76
_diffrn_source 'fine-focus sealed tube'
_exptl_absorpt_coefficient_mu 0.757
_exptl_absorpt_correction_type none
_exptl_crystal_colour Yellow
_exptl_crystal_density_diffrn 1.279
_exptl_crystal_density_method 'not measured'
_exptl_crystal_description Prism
_exptl_crystal_F_000 1408
_exptl_crystal_size_max 0.25
_exptl_crystal_size_mid 0.15
_exptl_crystal_size_min 0.10
_refine_diff_density_max 0.600
_refine_diff_density_min -0.528
_refine_diff_density_rms 0.067
_refine_ls_extinction_method none
_refine_ls_goodness_of_fit_ref 1.029
_refine_ls_hydrogen_treatment refxyz
_refine_ls_matrix_type full
_refine_ls_number_parameters 197
_refine_ls_number_reflns 4373
_refine_ls_number_restraints 0
_refine_ls_restrained_S_all 1.029
_refine_ls_R_factor_all 0.0610
_refine_ls_R_factor_gt 0.0405
_refine_ls_shift/su_max 0.001
_refine_ls_shift/su_mean 0.000
_refine_ls_structure_factor_coef Fsqd
_refine_ls_weighting_details 'calc w=1/[\s^2^(Fo^2^)+(0.0313P)^2^+5.5585P] where P=(Fo^2^+2Fc^2^)/3'
_refine_ls_weighting_scheme calc
_refine_ls_wR_factor_gt 0.0842
_refine_ls_wR_factor_ref 0.0953
_reflns_number_gt 3455
_reflns_number_total 4373
_reflns_threshold_expression >2sigma(I)
_cod_data_source_file c2dt31678a.txt
_cod_data_source_block compound
_cod_original_sg_symbol_H-M 'C 2/c'
_cod_database_code 7020485

loop_
_symmetry_equiv_pos_as_xyz
'x, y, z'
'-x, y, -z+1/2'
'x+1/2, y+1/2, z'
'-x+1/2, y+1/2, -z+1/2'
'-x, -y, -z'
'x, -y, z-1/2'
'-x+1/2, -y+1/2, -z'
'x+1/2, -y+1/2, z-1/2'

loop_
_atom_site_label
_atom_site_type_symbol
_atom_site_fract_x
_atom_site_fract_y
_atom_site_fract_z
_atom_site_U_iso_or_equiv
_atom_site_adp_type
_atom_site_occupancy
_atom_site_symmetry_multiplicity
_atom_site_calc_flag
_atom_site_refinement_flags
Sn1 Sn 0.0000 0.457840(14) 0.2500 0.04265(10) Uani 1 2 d S
O1 O 0.1695(2) 0.53816(11) 0.24109(10) 0.0541(5) Uani 1 1 d .
N1 N -0.0345(3) 0.49684(12) 0.14779(10) 0.0410(5) Uani 1 1 d .
C8 C -0.1164(3) 0.45006(15) 0.10650(12) 0.0431(6) Uani 1 1 d .
C13 C -0.2718(4) 0.46226(17) 0.09671(14) 0.0505(7) Uani 1 1 d .
C7 C 0.0065(3) 0.56365(16) 0.13040(13) 0.0479(7) Uani 1 1 d .
H7 H -0.0212 0.5805 0.0922 0.057 Uiso 1 1 d R
C9 C -0.0377(4) 0.39228(17) 0.07715(14) 0.0517(7) Uani 1 1 d .
C6 C 0.0950(4) 0.62068(16) 0.16193(13) 0.0484(7) Uani 1 1 d .
C17 C -0.3645(4) 0.5175(2) 0.13306(16) 0.0624(9) Uani 1 1 d .
H17 H -0.2943 0.5454 0.1574 0.075 Uiso 1 1 d R
C12 C -0.3423(4) 0.4188(2) 0.05325(16) 0.0633(9) Uani 1 1 d .
H12 H -0.4475 0.4279 0.0444 0.076 Uiso 1 1 d R
C10 C -0.1155(4) 0.35011(19) 0.03497(16) 0.0615(9) Uani 1 1 d .
H10 H -0.0623 0.3099 0.0150 0.074 Uiso 1 1 d R
C14 C 0.1282(4) 0.3755(2) 0.08996(17) 0.0672(10) Uani 1 1 d .
H14 H 0.1626 0.4155 0.1158 0.081 Uiso 1 1 d R
C11 C -0.2648(4) 0.3644(2) 0.02226(16) 0.0663(9) Uani 1 1 d .
H11 H -0.3147 0.3359 -0.0082 0.080 Uiso 1 1 d R
C2 C 0.2620(4) 0.6649(2) 0.23875(17) 0.0719(11) Uani 1 1 d .
H2 H 0.3123 0.6573 0.2754 0.086 Uiso 1 1 d R
C1 C 0.1717(3) 0.60583(17) 0.21438(13) 0.0489(7) Uani 1 1 d .
C5 C 0.1098(5) 0.69394(19) 0.13638(17) 0.0717(10) Uani 1 1 d .
H5 H 0.0549 0.7056 0.1013 0.086 Uiso 1 1 d R
C15 C 0.1500(6) 0.2975(3) 0.1172(3) 0.141(2) Uani 1 1 d .
H15A H 0.2558 0.2887 0.1251 0.169 Uiso 1 1 d R
H15B H 0.1117 0.2576 0.0921 0.169 Uiso 1 1 d R
H15C H 0.0955 0.2966 0.1527 0.169 Uiso 1 1 d R
C4 C 0.1961(6) 0.7510(2) 0.1615(2) 0.0919(15) Uani 1 1 d .
H4 H 0.2051 0.8007 0.1432 0.110 Uiso 1 1 d R
C3 C 0.2713(6) 0.7360(2) 0.2126(2) 0.0930(15) Uani 1 1 d .
H3 H 0.3366 0.7753 0.2286 0.112 Uiso 1 1 d R
C18 C -0.4754(6) 0.4729(3) 0.1697(2) 0.1053(16) Uani 1 1 d .
H18A H -0.5334 0.5085 0.1922 0.126 Uiso 1 1 d R
H18B H -0.4197 0.4387 0.1950 0.126 Uiso 1 1 d R
H18C H -0.5425 0.4431 0.1454 0.126 Uiso 1 1 d R
C19 C -0.4500(6) 0.5772(3) 0.0980(2) 0.1107(18) Uani 1 1 d .
H19A H -0.5059 0.6106 0.1230 0.133 Uiso 1 1 d R
H19B H -0.5189 0.5512 0.0720 0.133 Uiso 1 1 d R
H19C H -0.3798 0.6075 0.0762 0.133 Uiso 1 1 d R
C16 C 0.2222(6) 0.3805(5) 0.0372(3) 0.155(3) Uani 1 1 d .
H16A H 0.3264 0.3698 0.0469 0.187 Uiso 1 1 d R
H16B H 0.2135 0.4319 0.0218 0.187 Uiso 1 1 d R
H16C H 0.1866 0.3438 0.0090 0.187 Uiso 1 1 d R

loop_
_atom_site_aniso_label
_atom_site_aniso_U_11
_atom_site_aniso_U_22
_atom_site_aniso_U_33
_atom_site_aniso_U_23
_atom_site_aniso_U_13
_atom_site_aniso_U_12
Sn1 0.05417(18) 0.03091(14) 0.04269(16) 0.000 -0.00402(11) 0.000
O1 0.0563(12) 0.0569(12) 0.0486(13) 0.0121(10) -0.0157(10) -0.0156(10)
N1 0.0489(13) 0.0375(11) 0.0363(13) -0.0030(9) -0.0065(10) -0.0064(9)
C8 0.0534(16) 0.0410(14) 0.0346(14) -0.0003(11) -0.0048(12) -0.0095(12)
C13 0.0549(17) 0.0562(17) 0.0402(16) -0.0042(13) -0.0077(13) -0.0065(14)
C7 0.0594(18) 0.0478(15) 0.0362(15) 0.0040(12) -0.0091(13) -0.0081(13)
C9 0.0588(19) 0.0487(16) 0.0474(18) -0.0076(13) -0.0040(14) -0.0078(13)
C6 0.0622(19) 0.0410(14) 0.0417(16) 0.0010(12) -0.0032(14) -0.0103(13)
C17 0.0526(19) 0.081(2) 0.053(2) -0.0097(17) -0.0079(15) 0.0026(16)
C12 0.057(2) 0.077(2) 0.056(2) -0.0072(18) -0.0131(16) -0.0139(17)
C10 0.071(2) 0.0568(19) 0.057(2) -0.0163(16) -0.0040(17) -0.0063(16)
C14 0.062(2) 0.069(2) 0.070(3) -0.0241(19) -0.0036(18) 0.0019(17)
C11 0.075(2) 0.066(2) 0.058(2) -0.0201(17) -0.0144(18) -0.0168(18)
C2 0.089(3) 0.071(2) 0.054(2) 0.0027(17) -0.0190(19) -0.0380(19)
C1 0.0546(18) 0.0497(16) 0.0424(17) -0.0024(13) 0.0007(13) -0.0138(13)
C5 0.106(3) 0.0540(19) 0.055(2) 0.0101(16) -0.012(2) -0.0189(19)
C15 0.104(4) 0.128(5) 0.189(7) 0.036(5) -0.016(4) 0.038(4)
C4 0.146(4) 0.051(2) 0.079(3) 0.009(2) -0.010(3) -0.040(2)
C3 0.133(4) 0.070(2) 0.076(3) -0.004(2) -0.012(3) -0.057(3)
C18 0.108(4) 0.130(4) 0.078(4) -0.002(3) 0.032(3) 0.004(3)
C19 0.145(5) 0.108(4) 0.080(4) -0.002(3) 0.002(3) 0.055(3)
C16 0.071(3) 0.289(9) 0.108(5) -0.014(5) 0.017(3) -0.040(4)

loop_
_atom_type_symbol
_atom_type_description
_atom_type_scat_dispersion_real
_atom_type_scat_dispersion_imag
_atom_type_scat_source
C C 0.0033 0.0016 'International Tables Vol C Tables 4.2.6.8 and 6.1.1.4'
H H 0.0000 0.0000 'International Tables Vol C Tables 4.2.6.8 and 6.1.1.4'
N N 0.0061 0.0033 'International Tables Vol C Tables 4.2.6.8 and 6.1.1.4'
O O 0.0106 0.0060 'International Tables Vol C Tables 4.2.6.8 and 6.1.1.4'
Sn Sn -0.6537 1.4246 'International Tables Vol C Tables 4.2.6.8 and 6.1.1.4'

loop_
_diffrn_radiation_wavelength
0.71073

loop_
_geom_angle_atom_site_label_1
_geom_angle_atom_site_label_2
_geom_angle_atom_site_label_3
_geom_angle
_geom_angle_site_symmetry_1
_geom_angle_site_symmetry_3
O1 Sn1 O1 95.00(12) 2 .
O1 Sn1 N1 78.35(8) 2 2
O1 Sn1 N1 80.48(8) . 2
O1 Sn1 N1 80.48(8) 2 .
O1 Sn1 N1 78.35(8) . .
N1 Sn1 N1 148.45(10) 2 .
C1 O1 Sn1 131.33(19) . .
C7 N1 C8 116.1(2) . .
C7 N1 Sn1 121.14(18) . .
C8 N1 Sn1 122.44(16) . .
C9 C8 C13 121.4(3) . .
C9 C8 N1 118.5(3) . .
C13 C8 N1 120.1(3) . .
C12 C13 C8 117.3(3) . .
C12 C13 C17 120.0(3) . .
C8 C13 C17 122.6(3) . .
N1 C7 C6 127.5(3) . .
N1 C7 H7 119.7 . .
C6 C7 H7 112.8 . .
C10 C9 C8 118.2(3) . .
C10 C9 C14 120.0(3) . .
C8 C9 C14 121.8(3) . .
C5 C6 C1 118.8(3) . .
C5 C6 C7 117.0(3) . .
C1 C6 C7 124.1(3) . .
C19 C17 C18 109.2(4) . .
C19 C17 C13 113.5(3) . .
C18 C17 C13 110.5(3) . .
C19 C17 H17 106.6 . .
C18 C17 H17 109.9 . .
C13 C17 H17 107.0 . .
C11 C12 C13 121.8(3) . .
C11 C12 H12 119.3 . .
C13 C12 H12 118.9 . .
C11 C10 C9 121.3(3) . .
C11 C10 H10 120.2 . .
C9 C10 H10 118.5 . .
C16 C14 C15 109.2(5) . .
C16 C14 C9 112.1(4) . .
C15 C14 C9 111.8(3) . .
C16 C14 H14 107.1 . .
C15 C14 H14 110.3 . .
C9 C14 H14 106.1 . .
C10 C11 C12 119.8(3) . .
C10 C11 H11 119.6 . .
C12 C11 H11 120.5 . .
C3 C2 C1 120.6(4) . .
C3 C2 H2 119.0 . .
C1 C2 H2 120.3 . .
O1 C1 C6 123.7(3) . .
O1 C1 C2 117.7(3) . .
C6 C1 C2 118.5(3) . .
C4 C5 C6 121.7(4) . .
C4 C5 H5 118.5 . .
C6 C5 H5 119.8 . .
C14 C15 H15A 109.9 . .
C14 C15 H15B 110.3 . .
H15A C15 H15B 109.5 . .
C14 C15 H15C 108.2 . .
H15A C15 H15C 109.5 . .
H15B C15 H15C 109.5 . .
C5 C4 C3 119.2(4) . .
C5 C4 H4 120.3 . .
C3 C4 H4 120.5 . .
C2 C3 C4 121.3(3) . .
C2 C3 H3 120.1 . .
C4 C3 H3 118.5 . .
C17 C18 H18A 109.5 . .
C17 C18 H18B 109.0 . .
H18A C18 H18B 109.5 . .
C17 C18 H18C 109.9 . .
H18A C18 H18C 109.5 . .
H18B C18 H18C 109.5 . .
C17 C19 H19A 110.0 . .
C17 C19 H19B 108.9 . .
H19A C19 H19B 109.5 . .
C17 C19 H19C 109.6 . .
H19A C19 H19C 109.5 . .
H19B C19 H19C 109.4 . .
C14 C16 H16A 110.0 . .
C14 C16 H16B 108.4 . .
H16A C16 H16B 109.5 . .
C14 C16 H16C 109.9 . .
H16A C16 H16C 109.5 . .
H16B C16 H16C 109.5 . .

loop_
_geom_bond_atom_site_label_1
_geom_bond_atom_site_label_2
_geom_bond_distance
_geom_bond_site_symmetry_2
Sn1 O1 2.0524(19) 2
Sn1 O1 2.0524(19) .
Sn1 N1 2.477(2) 2
Sn1 N1 2.477(2) .
O1 C1 1.323(3) .
N1 C7 1.276(3) .
N1 C8 1.438(3) .
C8 C9 1.398(4) .
C8 C13 1.402(4) .
C13 C12 1.394(4) .
C13 C17 1.520(5) .
C7 C6 1.447(4) .
C7 H7 0.9600 .
C9 C10 1.391(4) .
C9 C14 1.516(5) .
C6 C5 1.404(4) .
C6 C1 1.405(4) .
C17 C19 1.507(6) .
C17 C18 1.516(6) .
C17 H17 0.9601 .
C12 C11 1.372(5) .
C12 H12 0.9601 .
C10 C11 1.367(5) .
C10 H10 0.9599 .
C14 C16 1.491(6) .
C14 C15 1.497(6) .
C14 H14 0.9602 .
C11 H11 0.9601 .
C2 C3 1.371(5) .
C2 C1 1.407(4) .
C2 H2 0.9600 .
C5 C4 1.369(5) .
C5 H5 0.9601 .
C15 H15A 0.9600 .
C15 H15B 0.9599 .
C15 H15C 0.9599 .
C4 C3 1.373(6) .
C4 H4 0.9600 .
C3 H3 0.9600 .
C18 H18A 0.9600 .
C18 H18B 0.9601 .
C18 H18C 0.9598 .
C19 H19A 0.9600 .
C19 H19B 0.9601 .
C19 H19C 0.9602 .
C16 H16A 0.9600 .
C16 H16B 0.9600 .
C16 H16C 0.9601 .
